data_4021817
loop_
_publ_author_name
'Satoko Hayashi'
'Hideki Wada'
'Takashi Ueno'
'Waro Nakanishi'

_publ_section_title
;
 Structures of 1-(Arylseleninyl)naphthalenes: O, G, and Y Dependences
 in 8-G-1-[p-YC~6~H~4~Se(O)]C~10~H~6~
;
_journal_name_full 'Journal of Organic Chemistry'
_journal_page_first 5574
_journal_page_last 5585
_journal_paper_doi 10.1021/jo060527f
_journal_volume 71
_journal_year 2006
_chemical_formula_sum 'C16 H11 N O3 Se'
_chemical_formula_weight 344.23
_space_group_IT_number 2
_symmetry_cell_setting triclinic
_symmetry_Int_Tables_number 2
_symmetry_space_group_name_Hall '-P 1'
_symmetry_space_group_name_H-M 'P -1'
_audit_creation_date 'Thu Dec  8 21:08:29 2005'
_audit_creation_method 'from TEXRAY.INF file'
_cell_angle_alpha 102.74(2)
_cell_angle_beta 98.73(2)
_cell_angle_gamma 71.54(2)
_cell_formula_units_Z 4
_cell_length_a 13.592(3)
_cell_length_b 14.685(3)
_cell_length_c 7.444(1)
_cell_measurement_reflns_used 25
_cell_measurement_temperature 292.2
_cell_measurement_theta_max 14.9
_cell_measurement_theta_min 14.3
_cell_volume 1369.3(5)
_computing_cell_refinement 'MSC/AFC Diffractometer Control'
_computing_data_collection 'MSC/AFC Diffractometer Control'
_computing_data_reduction teXsan
_computing_publication_material teXsan
_computing_structure_refinement teXsan
_computing_structure_solution 'DIRDIF92 (PATTY)'
_diffrn_ambient_temperature 292.2
_diffrn_measurement_device 'Rigaku AFC5R'
_diffrn_measurement_method \w-2\q
_diffrn_orient_matrix_UB_11 -0.06782
_diffrn_orient_matrix_UB_12 0.05272
_diffrn_orient_matrix_UB_13 0.01237
_diffrn_orient_matrix_UB_21 0.01906
_diffrn_orient_matrix_UB_22 0.03236
_diffrn_orient_matrix_UB_23 -0.08894
_diffrn_orient_matrix_UB_31 -0.03318
_diffrn_orient_matrix_UB_32 -0.03883
_diffrn_orient_matrix_UB_33 -0.10516
_diffrn_radiation_detector 'scintillation counter'
_diffrn_radiation_monochromator graphite
_diffrn_radiation_source 'Rigaku rotating anode'
_diffrn_radiation_type 'Mo K\a'
_diffrn_radiation_wavelength 0.7107
_diffrn_reflns_av_R_equivalents 0.032
_diffrn_reflns_av_sigmaI/netI 0.106
_diffrn_reflns_limit_h_max 17
_diffrn_reflns_limit_h_min -17
_diffrn_reflns_limit_k_max 19
_diffrn_reflns_limit_k_min -18
_diffrn_reflns_limit_l_max 0
_diffrn_reflns_limit_l_min -9
_diffrn_reflns_number 6763
_diffrn_reflns_reduction_process 'Lp corrections applied'
_diffrn_reflns_theta_max 27.50
_diffrn_reflns_theta_min 2.82
_diffrn_standards_decay_% -0.51
_diffrn_standards_interval_count 200
_diffrn_standards_number 3
_exptl_absorpt_coefficient_mu 2.752
_exptl_absorpt_correction_T_max 1.000
_exptl_absorpt_correction_T_min 0.580
_exptl_absorpt_correction_type psi-scan
_exptl_crystal_colour pale
_exptl_crystal_density_diffrn 1.670
_exptl_crystal_description prismatic
_exptl_crystal_F_000 688.00
_exptl_crystal_size_max 0.400
_exptl_crystal_size_mid 0.400
_exptl_crystal_size_min 0.200
_refine_diff_density_max 0.41
_refine_diff_density_min -0.44
_refine_ls_extinction_method none
_refine_ls_goodness_of_fit_obs 1.528
_refine_ls_hydrogen_treatment noref
_refine_ls_matrix_type full
_refine_ls_number_constraints 0
_refine_ls_number_parameters 379
_refine_ls_number_reflns 3256
_refine_ls_number_restraints 0
_refine_ls_R_factor_obs 0.0419
_refine_ls_shift/esd_max 0.0010
_refine_ls_shift/esd_mean 0.0000
_refine_ls_structure_factor_coef F
_refine_ls_weighting_details 'w = 1/[\s^2^(Fo) + 0.00001|Fo|^2^]'
_refine_ls_weighting_scheme calc
_refine_ls_wR_factor_obs 0.0307
_reflns_number_observed 3256
_reflns_number_total 6276
_reflns_observed_criterion >1.5sigma(I)
_cod_data_source_file jo060527fsi20060310_031148.cif
_cod_depositor_comments
;
The following automatic conversions were performed:

'_refine_ls_weighting_scheme' value 'calc w = 1/[\s^2^(Fo) +
0.00001|Fo|^2^]' was changed to 'calc'. New tag
'_refine_ls_weighting_details' was created. The value of the new tag
was set to 'w = 1/[\s^2^(Fo) + 0.00001|Fo|^2^]'.

Automatic conversion script
Id: cif_fix_values 3143 2015-03-26 13:38:13Z robertas 
;
_cod_original_formula_sum 'C16 H11 N O3 Se '
_cod_database_code 4021817

loop_
_symmetry_equiv_pos_as_xyz
x,y,z
-x,-y,-z

loop_
_atom_site_aniso_label
_atom_site_aniso_U_11
_atom_site_aniso_U_22
_atom_site_aniso_U_33
_atom_site_aniso_U_12
_atom_site_aniso_U_13
_atom_site_aniso_U_23
Se(1) 0.0463(4) 0.0676(4) 0.0389(3) -0.0269(3) 0.0068(3) -0.0026(3)
Se(2) 0.0467(4) 0.0437(4) 0.0629(4) -0.0107(3) -0.0040(3) 0.0231(3)
O(1) 0.047(3) 0.081(3) 0.083(3) -0.021(2) 0.020(2) -0.025(2)
O(2) 0.066(3) 0.075(3) 0.040(2) -0.023(2) -0.006(2) 0.017(2)
O(3) 0.087(3) 0.056(3) 0.050(2) -0.027(2) 0.000(2) -0.005(2)
O(4) 0.073(3) 0.085(3) 0.089(3) -0.029(3) 0.005(2) 0.056(3)
O(5) 0.047(3) 0.124(4) 0.115(4) 0.018(3) 0.007(3) 0.060(4)
O(6) 0.099(4) 0.075(3) 0.068(3) -0.016(3) -0.015(3) 0.035(3)
N(1) 0.042(3) 0.059(3) 0.038(3) -0.020(3) 0.001(2) 0.005(2)
N(2) 0.045(3) 0.060(4) 0.073(4) -0.025(3) -0.011(3) 0.028(3)
C(1) 0.038(3) 0.045(3) 0.036(3) -0.016(3) -0.002(2) 0.001(3)
C(2) 0.040(3) 0.051(4) 0.043(3) -0.010(3) -0.001(3) -0.005(3)
C(3) 0.074(5) 0.041(3) 0.060(4) -0.026(3) -0.002(4) 0.010(3)
C(4) 0.051(4) 0.060(4) 0.049(3) -0.028(3) 0.002(3) 0.003(3)
C(5) 0.042(3) 0.050(3) 0.028(3) -0.016(3) -0.005(2) -0.001(2)
C(6) 0.037(4) 0.085(5) 0.040(3) -0.025(3) 0.003(3) 0.001(3)
C(7) 0.038(4) 0.074(5) 0.052(4) 0.000(3) -0.003(3) 0.009(3)
C(8) 0.059(4) 0.048(4) 0.045(3) -0.003(3) -0.003(3) 0.004(3)
C(9) 0.047(4) 0.056(4) 0.039(3) -0.018(3) -0.005(3) 0.004(3)
C(10) 0.040(3) 0.042(3) 0.030(3) -0.013(3) 0.000(2) 0.002(2)
C(11) 0.035(3) 0.051(3) 0.035(3) -0.021(3) 0.000(2) 0.001(3)
C(12) 0.037(3) 0.038(3) 0.057(4) -0.003(3) 0.002(3) 0.002(3)
C(13) 0.043(3) 0.051(4) 0.043(3) -0.011(3) -0.005(3) 0.011(3)
C(14) 0.032(3) 0.042(3) 0.033(3) -0.014(2) 0.002(2) 0.002(2)
C(15) 0.039(3) 0.038(3) 0.047(3) -0.012(3) 0.008(3) 0.006(3)
C(16) 0.046(3) 0.044(3) 0.039(3) -0.017(3) -0.004(3) 0.017(3)
C(17) 0.036(3) 0.044(3) 0.036(3) -0.002(3) -0.002(2) 0.010(3)
C(18) 0.046(4) 0.085(5) 0.046(4) -0.003(3) 0.003(3) 0.011(4)
C(19) 0.058(5) 0.100(6) 0.043(4) 0.016(4) -0.007(4) -0.009(4)
C(20) 0.063(5) 0.057(5) 0.087(6) 0.002(4) -0.032(4) -0.017(4)
C(21) 0.039(4) 0.044(4) 0.065(4) -0.007(3) -0.022(3) 0.014(3)
C(22) 0.053(5) 0.056(5) 0.154(8) -0.022(4) -0.037(5) 0.049(5)
C(23) 0.049(5) 0.122(8) 0.142(8) -0.044(5) -0.032(5) 0.090(7)
C(24) 0.053(4) 0.134(7) 0.075(5) -0.029(5) -0.009(4) 0.062(5)
C(25) 0.046(4) 0.075(4) 0.045(3) -0.019(3) -0.002(3) 0.022(3)
C(26) 0.033(3) 0.046(3) 0.045(3) -0.007(3) -0.010(3) 0.019(3)
C(27) 0.030(3) 0.037(3) 0.052(3) -0.015(2) -0.002(3) 0.018(3)
C(28) 0.043(4) 0.055(4) 0.043(3) -0.019(3) 0.002(3) 0.016(3)
C(29) 0.036(3) 0.049(3) 0.055(4) -0.014(3) 0.006(3) 0.011(3)
C(30) 0.032(3) 0.038(3) 0.061(4) -0.017(3) -0.007(3) 0.020(3)
C(31) 0.044(4) 0.053(4) 0.043(3) -0.024(3) -0.003(3) 0.016(3)
C(32) 0.033(3) 0.052(3) 0.043(3) -0.019(3) 0.002(3) 0.006(3)

loop_
_atom_site_label
_atom_site_fract_x
_atom_site_fract_y
_atom_site_fract_z
_atom_site_U_iso_or_equiv
_atom_site_thermal_displace_type
_atom_site_calc_flag
_atom_site_occupancy
Se(1) 0.21447(5) 0.00649(4) 0.32954(7) 0.0502(2) Uani d 1.00
Se(2) 0.23653(5) 0.55884(4) 0.07212(8) 0.0505(2) Uani d 1.00
O(1) 0.1136(3) 0.1049(3) 0.3651(5) 0.075(1) Uani d 1.00
O(2) 0.0876(3) -0.1386(3) -0.5873(5) 0.060(1) Uani d 1.00
O(3) 0.1248(3) -0.2761(3) -0.4976(5) 0.066(1) Uani d 1.00
O(4) 0.3002(3) 0.5717(3) -0.0901(5) 0.075(2) Uani d 1.00
O(5) 0.6541(3) 0.2499(4) 0.4715(7) 0.099(2) Uani d 1.00
O(6) 0.5702(3) 0.3187(3) 0.7099(6) 0.082(2) Uani d 1.00
N(1) 0.1152(3) -0.1887(3) -0.4694(6) 0.046(1) Uani d 1.00
N(2) 0.5816(4) 0.3093(4) 0.5474(7) 0.056(2) Uani d 1.00
C(1) 0.3180(4) 0.0600(4) 0.2698(6) 0.040(2) Uani d 1.00
C(2) 0.2836(4) 0.1549(4) 0.2466(7) 0.048(2) Uani d 1.00
C(3) 0.3550(5) 0.1991(4) 0.2121(8) 0.057(2) Uani d 1.00
C(4) 0.4564(4) 0.1497(4) 0.2036(7) 0.052(2) Uani d 1.00
C(5) 0.4950(4) 0.0513(4) 0.2321(6) 0.041(2) Uani d 1.00
C(6) 0.6016(4) -0.0017(5) 0.2279(7) 0.054(2) Uani d 1.00
C(7) 0.6381(4) -0.0959(5) 0.2499(8) 0.060(2) Uani d 1.00
C(8) 0.5671(5) -0.1421(4) 0.2789(7) 0.056(2) Uani d 1.00
C(9) 0.4637(4) -0.0944(4) 0.2857(7) 0.049(2) Uani d 1.00
C(10) 0.4232(4) 0.0051(4) 0.2633(6) 0.038(2) Uani d 1.00
C(11) 0.1843(4) -0.0560(4) 0.0751(6) 0.040(2) Uani d 1.00
C(12) 0.1299(4) 0.0019(4) -0.0530(7) 0.048(2) Uani d 1.00
C(13) 0.1070(4) -0.0412(4) -0.2317(7) 0.047(2) Uani d 1.00
C(14) 0.1391(4) -0.1410(4) -0.2768(6) 0.036(1) Uani d 1.00
C(15) 0.1924(4) -0.1997(3) -0.1518(7) 0.041(2) Uani d 1.00
C(16) 0.2167(4) -0.1558(4) 0.0283(7) 0.042(2) Uani d 1.00
C(17) 0.1855(4) 0.4486(4) -0.0560(7) 0.041(2) Uani d 1.00
C(18) 0.2118(4) 0.4131(5) -0.2322(8) 0.063(2) Uani d 1.00
C(19) 0.1781(5) 0.3346(6) -0.3389(8) 0.081(3) Uani d 1.00
C(20) 0.1188(5) 0.2963(5) -0.265(1) 0.083(3) Uani d 1.00
C(21) 0.0882(4) 0.3327(4) -0.0841(8) 0.053(2) Uani d 1.00
C(22) 0.0276(5) 0.2917(5) -0.009(1) 0.087(3) Uani d 1.00
C(23) 0.0023(5) 0.3264(6) 0.167(1) 0.093(3) Uani d 1.00
C(24) 0.0340(5) 0.4035(6) 0.2749(9) 0.081(3) Uani d 1.00
C(25) 0.0917(4) 0.4465(4) 0.2064(7) 0.054(2) Uani d 1.00
C(26) 0.1238(4) 0.4105(4) 0.0263(7) 0.042(2) Uani d 1.00
C(27) 0.3476(4) 0.4818(3) 0.2259(7) 0.038(2) Uani d 1.00
C(28) 0.4373(4) 0.4238(4) 0.1479(7) 0.045(2) Uani d 1.00
C(29) 0.5160(4) 0.3673(4) 0.2525(7) 0.046(2) Uani d 1.00
C(30) 0.5004(4) 0.3710(4) 0.4317(7) 0.042(2) Uani d 1.00
C(31) 0.4138(4) 0.4318(4) 0.5141(7) 0.044(2) Uani d 1.00
C(32) 0.3353(4) 0.4884(4) 0.4088(7) 0.042(2) Uani d 1.00
H(1) 0.2100 0.1855 0.2553 0.0380 Uiso calc 1.00
H(2) 0.3329 0.2670 0.1990 0.0380 Uiso calc 1.00
H(3) 0.5259 0.1770 0.2033 0.0800 Uiso calc 1.00
H(4) 0.6554 0.0210 0.1939 0.0380 Uiso calc 1.00
H(5) 0.7246 -0.1552 0.2508 0.0800 Uiso calc 1.00
H(6) 0.5799 -0.2130 0.2852 0.0380 Uiso calc 1.00
H(7) 0.4049 -0.1169 0.2947 0.0380 Uiso calc 1.00
H(8) 0.0866 0.0683 -0.0073 0.0380 Uiso calc 1.00
H(9) 0.0635 -0.0096 -0.3421 0.0800 Uiso calc 1.00
H(10) 0.2267 -0.2692 -0.2011 0.0380 Uiso calc 1.00
H(11) 0.2462 -0.2011 0.1158 0.0380 Uiso calc 1.00
H(12) 0.2547 0.4443 -0.2840 0.0769 Uiso calc 1.00
H(13) 0.2001 0.3105 -0.4674 0.0969 Uiso calc 1.00
H(14) 0.0822 0.2532 -0.3511 0.0380 Uiso calc 1.00
H(15) 0.0030 0.2369 -0.0805 0.1003 Uiso calc 1.00
H(16) -0.0400 0.2966 0.2201 0.1081 Uiso calc 1.00
H(17) 0.0126 0.4286 0.4040 0.0985 Uiso calc 1.00
H(18) 0.1106 0.5015 0.2891 0.0380 Uiso calc 1.00
H(19) 0.2695 0.5298 0.4600 0.0380 Uiso calc 1.00
H(20) 0.4026 0.4432 0.6445 0.0380 Uiso calc 1.00
H(21) 0.5855 0.3344 0.2062 0.0380 Uiso calc 1.00
H(22) 0.4399 0.4281 0.0196 0.0380 Uiso calc 1.00

loop_
_atom_type_symbol
_atom_type_oxidation_number
_atom_type_number_in_cell
_atom_type_scat_dispersion_real
_atom_type_scat_dispersion_imag
_atom_type_scat_source
C 0 64 0.003 0.002
;International Tables for Crystallography
(1992, Vol. C, Tables 4.2.6.8 and 6.1.1.1)
;
H 0 44 0.000 0.000
;International Tables for Crystallography
(1992, Vol. C, Table 6.1.1.2)
;
O 0 12 0.011 0.006
;International Tables for Crystallography
(1992, Vol. C, Tables 4.2.6.8 and 6.1.1.1)
;
N 0 4 0.006 0.003
;International Tables for Crystallography
(1992, Vol. C, Tables 4.2.6.8 and 6.1.1.1)
;
Se 0 4 -0.093 2.226
;International Tables for Crystallography
(1992, Vol. C, Tables 4.2.6.8 and 6.1.1.1)
;

loop_
_geom_angle_atom_site_label_1
_geom_angle_atom_site_label_2
_geom_angle_atom_site_label_3
_geom_angle
_geom_angle_site_symmetry_1
_geom_angle_site_symmetry_2
_geom_angle_site_symmetry_3
_geom_angle_publ_flag
O(1) Se(1) C(1) 101.8(2) 1_555 1_555 1_555 yes
O(1) Se(1) C(11) 103.9(2) 1_555 1_555 1_555 yes
C(1) Se(1) C(11) 95.3(2) 1_555 1_555 1_555 yes
O(4) Se(2) C(17) 101.2(2) 1_555 1_555 1_555 yes
O(4) Se(2) C(27) 103.0(2) 1_555 1_555 1_555 yes
C(17) Se(2) C(27) 94.8(2) 1_555 1_555 1_555 yes
O(2) N(1) O(3) 124.5(4) 1_555 1_555 1_555 yes
O(2) N(1) C(14) 118.0(4) 1_555 1_555 1_555 yes
O(3) N(1) C(14) 117.6(4) 1_555 1_555 1_555 yes
O(5) N(2) O(6) 123.7(5) 1_555 1_555 1_555 yes
O(5) N(2) C(30) 117.3(5) 1_555 1_555 1_555 yes
O(6) N(2) C(30) 118.9(5) 1_555 1_555 1_555 yes
Se(1) C(1) C(2) 116.4(4) 1_555 1_555 1_555 yes
Se(1) C(1) C(10) 121.4(4) 1_555 1_555 1_555 yes
C(2) C(1) C(10) 122.1(5) 1_555 1_555 1_555 yes
C(1) C(2) C(3) 119.3(5) 1_555 1_555 1_555 yes
C(1) C(2) H(1) 114.8(5) 1_555 1_555 1_555 no
C(3) C(2) H(1) 125.9(6) 1_555 1_555 1_555 no
C(2) C(3) C(4) 121.1(5) 1_555 1_555 1_555 yes
C(2) C(3) H(2) 120.9(6) 1_555 1_555 1_555 no
C(4) C(3) H(2) 118.0(6) 1_555 1_555 1_555 no
C(3) C(4) C(5) 120.9(5) 1_555 1_555 1_555 yes
C(3) C(4) H(3) 130.1(6) 1_555 1_555 1_555 no
C(5) C(4) H(3) 108.0(5) 1_555 1_555 1_555 no
C(4) C(5) C(6) 122.1(5) 1_555 1_555 1_555 yes
C(4) C(5) C(10) 118.6(5) 1_555 1_555 1_555 yes
C(6) C(5) C(10) 119.3(5) 1_555 1_555 1_555 yes
C(5) C(6) C(7) 122.3(5) 1_555 1_555 1_555 yes
C(5) C(6) H(4) 125.3(6) 1_555 1_555 1_555 no
C(7) C(6) H(4) 112.0(6) 1_555 1_555 1_555 no
C(6) C(7) C(8) 118.5(5) 1_555 1_555 1_555 yes
C(6) C(7) H(5) 133.7(6) 1_555 1_555 1_555 no
C(8) C(7) H(5) 107.8(5) 1_555 1_555 1_555 no
C(7) C(8) C(9) 121.8(5) 1_555 1_555 1_555 yes
C(7) C(8) H(6) 128.6(6) 1_555 1_555 1_555 no
C(9) C(8) H(6) 109.4(6) 1_555 1_555 1_555 no
C(8) C(9) C(10) 120.9(5) 1_555 1_555 1_555 yes
C(8) C(9) H(7) 131.6(6) 1_555 1_555 1_555 no
C(10) C(9) H(7) 107.3(5) 1_555 1_555 1_555 no
C(1) C(10) C(5) 118.1(5) 1_555 1_555 1_555 yes
C(1) C(10) C(9) 124.6(5) 1_555 1_555 1_555 yes
C(5) C(10) C(9) 117.3(5) 1_555 1_555 1_555 yes
Se(1) C(11) C(12) 119.1(4) 1_555 1_555 1_555 yes
Se(1) C(11) C(16) 119.2(4) 1_555 1_555 1_555 yes
C(12) C(11) C(16) 121.6(5) 1_555 1_555 1_555 yes
C(11) C(12) C(13) 119.7(5) 1_555 1_555 1_555 yes
C(11) C(12) H(8) 118.4(5) 1_555 1_555 1_555 no
C(13) C(12) H(8) 117.9(5) 1_555 1_555 1_555 no
C(12) C(13) C(14) 118.2(5) 1_555 1_555 1_555 yes
C(12) C(13) H(9) 129.9(5) 1_555 1_555 1_555 no
C(14) C(13) H(9) 111.8(5) 1_555 1_555 1_555 no
N(1) C(14) C(13) 118.9(4) 1_555 1_555 1_555 yes
N(1) C(14) C(15) 118.1(4) 1_555 1_555 1_555 yes
C(13) C(14) C(15) 123.0(5) 1_555 1_555 1_555 yes
C(14) C(15) C(16) 118.6(4) 1_555 1_555 1_555 yes
C(14) C(15) H(10) 117.5(5) 1_555 1_555 1_555 no
C(16) C(15) H(10) 122.0(5) 1_555 1_555 1_555 no
C(11) C(16) C(15) 118.8(4) 1_555 1_555 1_555 yes
C(11) C(16) H(11) 125.4(5) 1_555 1_555 1_555 no
C(15) C(16) H(11) 114.9(5) 1_555 1_555 1_555 no
Se(2) C(17) C(18) 114.8(4) 1_555 1_555 1_555 yes
Se(2) C(17) C(26) 122.8(4) 1_555 1_555 1_555 yes
C(18) C(17) C(26) 122.4(5) 1_555 1_555 1_555 yes
C(17) C(18) C(19) 119.8(6) 1_555 1_555 1_555 yes
C(17) C(18) H(12) 118.6(6) 1_555 1_555 1_555 no
C(19) C(18) H(12) 121.5(6) 1_555 1_555 1_555 no
C(18) C(19) C(20) 119.6(6) 1_555 1_555 1_555 yes
C(18) C(19) H(13) 117.0(8) 1_555 1_555 1_555 no
C(20) C(19) H(13) 123.5(8) 1_555 1_555 1_555 no
C(19) C(20) C(21) 122.1(6) 1_555 1_555 1_555 yes
C(19) C(20) H(14) 117.6(8) 1_555 1_555 1_555 no
C(21) C(20) H(14) 118.6(8) 1_555 1_555 1_555 no
C(20) C(21) C(22) 121.6(6) 1_555 1_555 1_555 yes
C(20) C(21) C(26) 118.7(6) 1_555 1_555 1_555 yes
C(22) C(21) C(26) 119.6(6) 1_555 1_555 1_555 yes
C(21) C(22) C(23) 120.1(7) 1_555 1_555 1_555 yes
C(21) C(22) H(15) 121.7(8) 1_555 1_555 1_555 no
C(23) C(22) H(15) 118.2(9) 1_555 1_555 1_555 no
C(22) C(23) C(24) 121.2(7) 1_555 1_555 1_555 yes
C(22) C(23) H(16) 119.8(9) 1_555 1_555 1_555 no
C(24) C(23) H(16) 119.0(9) 1_555 1_555 1_555 no
C(23) C(24) C(25) 120.7(7) 1_555 1_555 1_555 yes
C(23) C(24) H(17) 119.3(7) 1_555 1_555 1_555 no
C(25) C(24) H(17) 120.0(7) 1_555 1_555 1_555 no
C(24) C(25) C(26) 120.4(6) 1_555 1_555 1_555 yes
C(24) C(25) H(18) 116.8(6) 1_555 1_555 1_555 no
C(26) C(25) H(18) 122.8(5) 1_555 1_555 1_555 no
C(17) C(26) C(21) 117.3(5) 1_555 1_555 1_555 yes
C(17) C(26) C(25) 124.7(5) 1_555 1_555 1_555 yes
C(21) C(26) C(25) 117.9(5) 1_555 1_555 1_555 yes
Se(2) C(27) C(28) 118.6(4) 1_555 1_555 1_555 yes
Se(2) C(27) C(32) 119.7(4) 1_555 1_555 1_555 yes
C(28) C(27) C(32) 121.7(5) 1_555 1_555 1_555 yes
C(27) C(28) C(29) 119.7(5) 1_555 1_555 1_555 yes
C(27) C(28) H(22) 115.0(5) 1_555 1_555 1_555 no
C(29) C(28) H(22) 125.3(5) 1_555 1_555 1_555 no
C(28) C(29) C(30) 117.9(5) 1_555 1_555 1_555 yes
C(28) C(29) H(21) 120.5(5) 1_555 1_555 1_555 no
C(30) C(29) H(21) 120.8(5) 1_555 1_555 1_555 no
N(2) C(30) C(29) 119.7(5) 1_555 1_555 1_555 yes
N(2) C(30) C(31) 117.1(5) 1_555 1_555 1_555 yes
C(29) C(30) C(31) 123.2(5) 1_555 1_555 1_555 yes
C(30) C(31) C(32) 118.6(5) 1_555 1_555 1_555 yes
C(30) C(31) H(20) 126.4(5) 1_555 1_555 1_555 no
C(32) C(31) H(20) 114.8(5) 1_555 1_555 1_555 no
C(27) C(32) C(31) 118.8(5) 1_555 1_555 1_555 yes
C(27) C(32) H(19) 119.7(5) 1_555 1_555 1_555 no
C(31) C(32) H(19) 121.4(5) 1_555 1_555 1_555 no

loop_
_geom_bond_atom_site_label_1
_geom_bond_atom_site_label_2
_geom_bond_distance
_geom_bond_site_symmetry_1
_geom_bond_site_symmetry_2
_geom_bond_publ_flag
Se(1) O(1) 1.651(4) 1_555 1_555 yes
Se(1) C(1) 1.959(5) 1_555 1_555 yes
Se(1) C(11) 1.958(4) 1_555 1_555 yes
Se(2) O(4) 1.663(4) 1_555 1_555 yes
Se(2) C(17) 1.960(5) 1_555 1_555 yes
Se(2) C(27) 1.958(4) 1_555 1_555 yes
O(2) N(1) 1.210(5) 1_555 1_555 yes
O(3) N(1) 1.220(5) 1_555 1_555 yes
O(5) N(2) 1.208(6) 1_555 1_555 yes
O(6) N(2) 1.215(6) 1_555 1_555 yes
N(1) C(14) 1.487(6) 1_555 1_555 yes
N(2) C(30) 1.484(6) 1_555 1_555 yes
C(1) C(2) 1.363(6) 1_555 1_555 yes
C(1) C(10) 1.404(6) 1_555 1_555 yes
C(2) C(3) 1.406(7) 1_555 1_555 yes
C(3) C(4) 1.343(7) 1_555 1_555 yes
C(4) C(5) 1.424(7) 1_555 1_555 yes
C(5) C(6) 1.412(7) 1_555 1_555 yes
C(5) C(10) 1.423(6) 1_555 1_555 yes
C(6) C(7) 1.352(7) 1_555 1_555 yes
C(7) C(8) 1.408(7) 1_555 1_555 yes
C(8) C(9) 1.360(7) 1_555 1_555 yes
C(9) C(10) 1.426(6) 1_555 1_555 yes
C(11) C(12) 1.387(6) 1_555 1_555 yes
C(11) C(16) 1.369(6) 1_555 1_555 yes
C(12) C(13) 1.377(6) 1_555 1_555 yes
C(13) C(14) 1.370(6) 1_555 1_555 yes
C(14) C(15) 1.374(6) 1_555 1_555 yes
C(15) C(16) 1.393(6) 1_555 1_555 yes
C(17) C(18) 1.357(7) 1_555 1_555 yes
C(17) C(26) 1.413(6) 1_555 1_555 yes
C(18) C(19) 1.409(8) 1_555 1_555 yes
C(19) C(20) 1.350(9) 1_555 1_555 yes
C(20) C(21) 1.411(8) 1_555 1_555 yes
C(21) C(22) 1.399(8) 1_555 1_555 yes
C(21) C(26) 1.424(7) 1_555 1_555 yes
C(22) C(23) 1.348(9) 1_555 1_555 yes
C(23) C(24) 1.385(9) 1_555 1_555 yes
C(24) C(25) 1.360(7) 1_555 1_555 yes
C(25) C(26) 1.409(7) 1_555 1_555 yes
C(27) C(28) 1.374(6) 1_555 1_555 yes
C(27) C(32) 1.376(6) 1_555 1_555 yes
C(28) C(29) 1.382(6) 1_555 1_555 yes
C(29) C(30) 1.369(6) 1_555 1_555 yes
C(30) C(31) 1.368(7) 1_555 1_555 yes
C(31) C(32) 1.383(6) 1_555 1_555 yes

loop_
_geom_contact_atom_site_label_1
_geom_contact_atom_site_label_2
_geom_contact_distance
_geom_contact_site_symmetry_1
_geom_contact_site_symmetry_2
Se(1) O(2) 3.336(4) 1_555 1_556
Se(2) C(23) 3.555(7) 1_555 2_565
Se(2) C(22) 3.589(7) 1_555 2_565
O(1) N(1) 3.111(6) 1_555 2_555
O(1) O(2) 3.259(5) 1_555 2_555
O(1) C(14) 3.290(6) 1_555 2_555
O(1) C(13) 3.364(6) 1_555 2_555
O(1) C(20) 3.482(7) 1_555 1_556
O(1) O(3) 3.537(5) 1_555 2_555
O(2) O(5) 3.436(6) 1_555 2_655
O(2) C(13) 3.442(6) 1_555 2_554
O(2) C(16) 3.501(6) 1_555 1_554
O(2) C(11) 3.587(6) 1_555 1_554
O(3) O(5) 3.121(6) 1_555 2_655
O(3) C(23) 3.535(8) 1_555 2_555
O(3) C(20) 3.575(7) 1_555 2_554
O(4) C(15) 3.315(6) 1_555 1_565
O(4) C(29) 3.364(6) 1_555 2_665
O(4) O(6) 3.461(6) 1_555 2_666
O(4) C(31) 3.463(7) 1_555 1_554
O(5) N(1) 2.978(6) 1_555 2_655
O(5) C(14) 3.151(7) 1_555 2_655
O(5) C(15) 3.213(7) 1_555 2_655
O(5) C(4) 3.597(7) 1_555 1_555
O(6) C(27) 3.370(6) 1_555 2_666
O(6) C(9) 3.475(7) 1_555 2_656
N(2) C(32) 3.434(7) 1_555 2_666
N(2) C(27) 3.504(7) 1_555 2_666
C(1) C(7) 3.483(7) 1_555 2_656
C(3) C(7) 3.441(8) 1_555 2_655
C(4) C(7) 3.438(8) 1_555 2_655
C(4) C(29) 3.470(7) 1_555 1_555
C(4) C(30) 3.507(7) 1_555 1_555
C(4) C(8) 3.537(7) 1_555 2_655
C(4) C(6) 3.592(7) 1_555 2_655
C(5) C(5) 3.456(9) 1_555 2_655
C(5) C(6) 3.481(6) 1_555 2_655
C(5) C(9) 3.495(6) 1_555 2_656
C(8) C(10) 3.562(7) 1_555 2_656
C(17) C(24) 3.501(8) 1_555 2_565
C(18) C(24) 3.588(9) 1_555 2_565
C(19) C(24) 3.383(8) 1_555 1_554
C(21) C(25) 3.596(7) 1_555 2_565
C(25) C(26) 3.487(7) 1_555 2_565
C(26) C(26) 3.583(10) 1_555 2_565
C(29) C(31) 3.414(7) 1_555 2_666
C(30) C(31) 3.374(6) 1_555 2_666
C(30) C(32) 3.419(6) 1_555 2_666
C(31) C(31) 3.585(9) 1_555 2_666
